data_4316097
loop_
_publ_author_name
'Clare E. Rowland'
'Christopher L. Cahill'

_publ_contact_author_address
;Department of Chemistry
George Washington University
725 21st Street, NW
Washington, DC 20052
;
_publ_contact_author_email cahill@gwu.edu
_publ_contact_author_fax 202-994-5873
_publ_contact_author_name 'Christopher L. Cahill'
_publ_contact_author_phone 202-994-6959
_publ_section_title
;
 Hydrothermal Synthesis of Uranyl Squarates and Squarate-Oxalates:
 Hydrolysis Trends and in Situ Oxalate Formation
;
_journal_name_full 'Inorganic Chemistry'
_journal_page_first 6716
_journal_page_last 6724
_journal_paper_doi 10.1021/ic100887c
_journal_volume 49
_journal_year 2010
_chemical_formula_moiety 'C2 H3 O6 U'
_chemical_formula_sum 'C2 H3 O6 U'
_chemical_formula_weight 361.07
_chemical_name_systematic
; 
 ? 
;
_space_group_IT_number 15
_symmetry_cell_setting monoclinic
_symmetry_space_group_name_Hall '-C 2yc'
_symmetry_space_group_name_H-M 'C 1 2/c 1'
_atom_sites_solution_hydrogens none
_atom_sites_solution_primary direct
_atom_sites_solution_secondary difmap
_audit_creation_method SHELXL-97
_cell_angle_alpha 90.00
_cell_angle_beta 100.056(7)
_cell_angle_gamma 90.00
_cell_formula_units_Z 8
_cell_length_a 12.909(5)
_cell_length_b 8.400(3)
_cell_length_c 10.322(4)
_cell_measurement_reflns_used 3911
_cell_measurement_temperature 100(2)
_cell_measurement_theta_max 29.630
_cell_measurement_theta_min 2.906
_cell_volume 1102.1(7)
_computing_cell_refinement 'ApexII software suite (Bruker AXS)'
_computing_data_collection 'SMART v5.05 (Bruker AXS)'
_computing_data_reduction 'ApexII software suite (Bruker AXS)'
_computing_molecular_graphics 'ORTEP-3 for Windows (Farrugia, 1997)'
_computing_publication_material 'WINGX (Farrugia, 1998)'
_computing_structure_refinement 'SHELXL-97 (Sheldrick, 2008)'
_computing_structure_solution 'SHELXS-97 (Sheldrick, 2008)'
_diffrn_ambient_temperature 100(2)
_diffrn_measured_fraction_theta_full 0.986
_diffrn_measured_fraction_theta_max 0.986
_diffrn_measurement_device_type 'Bruker APEXII CCD'
_diffrn_measurement_method 'phi and omega scans'
_diffrn_radiation_monochromator graphite
_diffrn_radiation_source 'fine-focus sealed tube'
_diffrn_radiation_type MoK\a
_diffrn_radiation_wavelength 0.71073
_diffrn_reflns_av_R_equivalents 0.0760
_diffrn_reflns_av_sigmaI/netI 0.0536
_diffrn_reflns_limit_h_max 17
_diffrn_reflns_limit_h_min -17
_diffrn_reflns_limit_k_max 11
_diffrn_reflns_limit_k_min -11
_diffrn_reflns_limit_l_max 14
_diffrn_reflns_limit_l_min -14
_diffrn_reflns_number 10547
_diffrn_reflns_theta_full 29.71
_diffrn_reflns_theta_max 29.71
_diffrn_reflns_theta_min 2.91
_exptl_absorpt_coefficient_mu 29.411
_exptl_absorpt_correction_T_max 0.555
_exptl_absorpt_correction_T_min 0.253
_exptl_absorpt_correction_type empirical
_exptl_absorpt_process_details SADABS
_exptl_crystal_colour yellow
_exptl_crystal_density_diffrn 4.316
_exptl_crystal_density_method 'not measured'
_exptl_crystal_description block
_exptl_crystal_F_000 1216
_exptl_crystal_size_max 0.06
_exptl_crystal_size_mid 0.04
_exptl_crystal_size_min 0.02
_refine_diff_density_max 1.642
_refine_diff_density_min -2.213
_refine_diff_density_rms 0.402
_refine_ls_extinction_method none
_refine_ls_goodness_of_fit_ref 1.049
_refine_ls_hydrogen_treatment none
_refine_ls_matrix_type full
_refine_ls_number_parameters 82
_refine_ls_number_reflns 1545
_refine_ls_number_restraints 0
_refine_ls_restrained_S_all 1.049
_refine_ls_R_factor_all 0.0485
_refine_ls_R_factor_gt 0.0311
_refine_ls_shift/su_max 0.000
_refine_ls_shift/su_mean 0.000
_refine_ls_structure_factor_coef Fsqd
_refine_ls_weighting_details 'calc w=1/[\s^2^(Fo^2^)+(0.0164P)^2^+25.9733P] where P=(Fo^2^+2Fc^2^)/3'
_refine_ls_weighting_scheme calc
_refine_ls_wR_factor_gt 0.0581
_refine_ls_wR_factor_ref 0.0627
_reflns_number_gt 1216
_reflns_number_total 1545
_reflns_threshold_expression >2sigma(I)
_cod_data_source_file ic100887c_si_002_3.cif
_cod_data_source_block 2
_cod_original_sg_symbol_H-M 'C 2/c'
_cod_database_code 4316097

loop_
_symmetry_equiv_pos_as_xyz
'x, y, z'
'-x, y, -z+1/2'
'x+1/2, y+1/2, z'
'-x+1/2, y+1/2, -z+1/2'
'-x, -y, -z'
'x, -y, z-1/2'
'-x+1/2, -y+1/2, -z'
'x+1/2, -y+1/2, z-1/2'

loop_
_atom_site_label
_atom_site_type_symbol
_atom_site_fract_x
_atom_site_fract_y
_atom_site_fract_z
_atom_site_U_iso_or_equiv
_atom_site_adp_type
_atom_site_occupancy
_atom_site_symmetry_multiplicity
_atom_site_calc_flag
_atom_site_refinement_flags
_atom_site_disorder_assembly
_atom_site_disorder_group
U1 U 0.20777(2) 0.13398(3) 0.72043(3) 0.00486(9) Uani 1 1 d U . .
O1 O 0.3818(5) 0.1461(7) 0.8570(6) 0.0131(13) Uani 1 1 d U . .
O2 O 0.0758(5) 0.2622(7) 0.5657(6) 0.0094(12) Uani 1 1 d U . .
O3 O 0.2720(4) 0.3858(7) 0.6834(5) 0.0074(11) Uani 1 1 d U . .
O4 O 0.0510(5) -0.0414(7) 0.6362(6) 0.0102(13) Uani 1 1 d U . .
O5 O 0.1494(5) 0.2019(7) 0.8526(6) 0.0076(12) Uani 1 1 d U . .
O6 O 0.2637(4) 0.0609(7) 0.5863(6) 0.0079(12) Uani 1 1 d U . .
C1 C 0.4455(7) 0.0625(10) 0.9335(9) 0.0093(17) Uani 1 1 d U . .
C2 C 0.4643(6) -0.1039(10) 0.9669(8) 0.0082(16) Uani 1 1 d U . .

loop_
_atom_site_aniso_label
_atom_site_aniso_U_11
_atom_site_aniso_U_22
_atom_site_aniso_U_33
_atom_site_aniso_U_23
_atom_site_aniso_U_13
_atom_site_aniso_U_12
U1 0.00510(14) 0.00382(13) 0.00499(14) -0.00026(14) -0.00103(10) 0.00067(15)
O1 0.012(3) 0.004(3) 0.021(3) 0.002(3) -0.004(2) 0.003(3)
O2 0.009(3) 0.002(3) 0.014(3) 0.003(2) -0.004(2) 0.000(2)
O3 0.003(3) 0.008(3) 0.009(3) 0.002(2) -0.002(2) 0.002(2)
O4 0.006(3) 0.008(3) 0.016(3) -0.002(2) 0.000(3) -0.003(2)
O5 0.006(3) 0.008(3) 0.009(3) 0.000(2) 0.001(2) 0.001(2)
O6 0.005(3) 0.004(3) 0.014(3) 0.000(2) 0.000(2) 0.003(2)
C1 0.009(4) 0.007(4) 0.011(4) 0.000(3) -0.003(3) 0.002(3)
C2 0.006(4) 0.010(4) 0.009(4) -0.003(3) 0.000(3) 0.002(3)

loop_
_atom_type_symbol
_atom_type_description
_atom_type_scat_dispersion_real
_atom_type_scat_dispersion_imag
_atom_type_scat_source
C C 0.0033 0.0016 'International Tables Vol C Tables 4.2.6.8 and 6.1.1.4'
O O 0.0106 0.0060 'International Tables Vol C Tables 4.2.6.8 and 6.1.1.4'
U U -9.6767 9.6646 'International Tables Vol C Tables 4.2.6.8 and 6.1.1.4'

loop_
_geom_angle_atom_site_label_1
_geom_angle_atom_site_label_2
_geom_angle_atom_site_label_3
_geom_angle
_geom_angle_site_symmetry_1
_geom_angle_site_symmetry_3
_geom_angle_publ_flag
O5 U1 O6 178.3(3) . . ?
O5 U1 O3 89.5(2) . 4_546 ?
O6 U1 O3 89.5(2) . 4_546 ?
O5 U1 O3 92.6(2) . . ?
O6 U1 O3 88.9(2) . . ?
O3 U1 O3 151.17(3) 4_546 . ?
O5 U1 O2 91.2(2) . . ?
O6 U1 O2 88.5(2) . . ?
O3 U1 O2 135.5(2) 4_546 . ?
O3 U1 O2 73.28(19) . . ?
O5 U1 O1 90.8(3) . . ?
O6 U1 O1 90.3(2) . . ?
O3 U1 O1 76.4(2) 4_546 . ?
O3 U1 O1 74.8(2) . . ?
O2 U1 O1 148.1(2) . . ?
O5 U1 O4 91.7(2) . . ?
O6 U1 O4 86.6(2) . . ?
O3 U1 O4 69.22(19) 4_546 . ?
O3 U1 O4 139.35(19) . . ?
O2 U1 O4 66.2(2) . . ?
O1 U1 O4 145.5(2) . . ?
C1 O1 U1 141.2(6) . . ?
C2 O2 U1 142.8(6) 4_556 . ?
U1 O3 U1 140.2(3) 4_556 . ?
O1 C1 C2 139.0(9) . . ?
O1 C1 C2 131.9(8) . 5_657 ?
C2 C1 C2 89.0(7) . 5_657 ?
O2 C2 C1 138.9(8) 4_546 . ?
O2 C2 C1 130.1(8) 4_546 5_657 ?
C1 C2 C1 91.0(7) . 5_657 ?
O2 C2 C2 175.4(9) 4_546 5_657 ?
C1 C2 C2 45.6(5) . 5_657 ?
C1 C2 C2 45.4(5) 5_657 5_657 ?

loop_
_geom_bond_atom_site_label_1
_geom_bond_atom_site_label_2
_geom_bond_distance
_geom_bond_site_symmetry_2
_geom_bond_publ_flag
U1 O5 1.764(6) . ?
U1 O6 1.779(6) . ?
U1 O3 2.304(6) 4_546 ?
U1 O3 2.327(6) . ?
U1 O2 2.379(6) . ?
U1 O1 2.436(6) . ?
U1 O4 2.531(6) . ?
O1 C1 1.252(10) . ?
O2 C2 1.259(10) 4_556 ?
O3 U1 2.304(6) 4_556 ?
C1 C2 1.450(12) . ?
C1 C2 1.454(11) 5_657 ?
C2 O2 1.259(10) 4_546 ?
C2 C1 1.454(11) 5_657 ?
C2 C2 2.035(17) 5_657 ?
